data_4320116
loop_
_publ_author_name
'Ana C. Alb\'eniz'
'Virginia Calle'
'Pablo Espinet'
'Sandra G\'omez'

_publ_section_title
;
 The Origin of Hindered Rotation around the Pt-N Bond in Platinum Amides
;
_journal_name_full 'Inorganic Chemistry'
_journal_page_first 4211
_journal_page_last 4216
_journal_paper_doi 10.1021/ic010317f
_journal_volume 40
_journal_year 2001
_chemical_formula_sum 'C18 H34 Cl2 N2 O2 P2 Pt'
_chemical_formula_weight 638.40
_chemical_name_systematic
;
  ?
;
_space_group_IT_number 7
_symmetry_cell_setting monoclinic
_symmetry_space_group_name_Hall 'P -2yac'
_symmetry_space_group_name_H-M 'P 1 n 1'
_atom_sites_solution_hydrogens geom
_atom_sites_solution_primary direct
_atom_sites_solution_secondary difmap
_audit_creation_method SHELXL-97
_cell_angle_alpha 90.00
_cell_angle_beta 90.057(6)
_cell_angle_gamma 90.00
_cell_formula_units_Z 2
_cell_length_a 12.215(3)
_cell_length_b 8.078(2)
_cell_length_c 13.052(4)
_cell_measurement_temperature 300(2)
_cell_volume 1287.9(6)
_computing_cell_refinement 'Bruker SMART'
_computing_data_collection 'Bruker SMART'
_computing_data_reduction 'Bruker SHELXTL'
_computing_molecular_graphics 'Bruker SHELXTL'
_computing_publication_material 'Bruker SHELXTL'
_computing_structure_refinement 'SHELXL-97 (Sheldrick, 1997)'
_computing_structure_solution 'SHELXS-97 (Sheldrick, 1990)'
_diffrn_ambient_temperature 300(2)
_diffrn_measured_fraction_theta_full 0.998
_diffrn_measured_fraction_theta_max 0.998
_diffrn_measurement_device_type 'CCD area detector'
_diffrn_measurement_method 'phi and omega scans'
_diffrn_radiation_monochromator graphite
_diffrn_radiation_source 'fine-focus sealed tube'
_diffrn_radiation_type MoK\a
_diffrn_radiation_wavelength 0.71073
_diffrn_reflns_av_R_equivalents 0.0277
_diffrn_reflns_av_sigmaI/netI 0.0333
_diffrn_reflns_limit_h_max 13
_diffrn_reflns_limit_h_min -10
_diffrn_reflns_limit_k_max 6
_diffrn_reflns_limit_k_min -8
_diffrn_reflns_limit_l_max 14
_diffrn_reflns_limit_l_min -14
_diffrn_reflns_number 5693
_diffrn_reflns_theta_full 23.25
_diffrn_reflns_theta_max 23.25
_diffrn_reflns_theta_min 2.28
_exptl_absorpt_coefficient_mu 5.794
_exptl_absorpt_correction_type none
_exptl_crystal_colour red
_exptl_crystal_density_diffrn 1.646
_exptl_crystal_density_method 'not measured'
_exptl_crystal_description prism
_exptl_crystal_F_000 628
_exptl_crystal_size_max 0.16
_exptl_crystal_size_mid 0.1
_exptl_crystal_size_min 0.05
_refine_diff_density_max 0.726
_refine_diff_density_min -0.403
_refine_diff_density_rms 0.101
_refine_ls_abs_structure_details 'Flack H D (1983), Acta Cryst. A39, 876-881'
_refine_ls_abs_structure_Flack 0.86(2)
_refine_ls_extinction_method none
_refine_ls_goodness_of_fit_ref 1.074
_refine_ls_hydrogen_treatment mixed
_refine_ls_matrix_type full
_refine_ls_number_parameters 244
_refine_ls_number_reflns 3132
_refine_ls_number_restraints 2
_refine_ls_restrained_S_all 1.073
_refine_ls_R_factor_all 0.0522
_refine_ls_R_factor_gt 0.0439
_refine_ls_shift/su_max 1.848
_refine_ls_shift/su_mean 0.051
_refine_ls_structure_factor_coef Fsqd
_refine_ls_weighting_details 'calc w=1/[\s^2^(Fo^2^)+(0.0900P)^2^+2.1905P] where P=(Fo^2^+2Fc^2^)/3'
_refine_ls_weighting_scheme calc
_refine_ls_wR_factor_gt 0.1293
_refine_ls_wR_factor_ref 0.1365
_reflns_number_gt 2729
_reflns_number_total 3132
_reflns_threshold_expression >2sigma(I)
_cod_data_source_file ic010317f_2.cif
_cod_data_source_block vcnitro(6)
_cod_depositor_comments
;
The following automatic conversions were performed:

'_symmetry_cell_setting' value 'Monoclinic' changed to 'monoclinic'
according to the built-in table from CIF Core dictionary named
'cif_core.dic' version 2.4.1 from 2010-06-29.

Automatic conversion script
Id: cif_fix_values 1646 2011-03-28 12:23:43Z adriana 
;
_cod_original_sg_symbol_H-M 'P 1 21/n 1'
_cod_database_code 4320116

loop_
_symmetry_equiv_pos_as_xyz
'x, y, z'
'x+1/2, -y, z+1/2'

loop_
_atom_site_label
_atom_site_type_symbol
_atom_site_fract_x
_atom_site_fract_y
_atom_site_fract_z
_atom_site_U_iso_or_equiv
_atom_site_adp_type
_atom_site_occupancy
_atom_site_symmetry_multiplicity
_atom_site_calc_flag
_atom_site_refinement_flags
_atom_site_disorder_assembly
_atom_site_disorder_group
Pt1 Pt 0.6864(2) 0.16427(6) 0.38207(19) 0.0612(2) Uani 1 1 d . . .
P11 P 0.6862(9) 0.1615(8) 0.5598(8) 0.079(3) Uani 1 1 d . . .
P12 P 0.6865(8) 0.1602(8) 0.2067(6) 0.073(3) Uani 1 1 d . . .
Cl1 Cl 0.5410(5) -0.0159(10) 0.3839(5) 0.115(2) Uani 1 1 d . . .
N1 N 0.8091(12) 0.3339(18) 0.3834(12) 0.065(3) Uani 1 1 d . . .
H1 H 0.790(10) 0.448(16) 0.369(9) 0.03(3) Uiso 1 1 d . . .
C1 C 0.9154(12) 0.3102(18) 0.3826(11) 0.049(3) Uani 1 1 d . . .
C2 C 0.9991(15) 0.4397(18) 0.3843(11) 0.059(4) Uani 1 1 d . . .
N2 N 0.9691(18) 0.606(2) 0.3832(13) 0.082(5) Uani 1 1 d . . .
O1 O 1.0411(18) 0.7169(17) 0.3840(14) 0.117(6) Uani 1 1 d . . .
O2 O 0.8711(19) 0.6462(17) 0.3837(19) 0.124(7) Uani 1 1 d . . .
C3 C 1.1047(18) 0.409(2) 0.3829(13) 0.071(5) Uani 1 1 d . . .
H3 H 1.1552 0.4953 0.3818 0.085 Uiso 1 1 calc R . .
C4 C 1.142(4) 0.234(4) 0.383(2) 0.14(2) Uani 1 1 d . . .
Cl2 Cl 1.2845(9) 0.2075(15) 0.3833(10) 0.119(3) Uani 1 1 d . . .
C5 C 1.0763(14) 0.131(3) 0.3816(17) 0.049(5) Uani 1 1 d . . .
H5 H 1.1026 0.0226 0.3776 0.059 Uiso 1 1 calc R . .
C6 C 0.9619(17) 0.148(2) 0.3851(14) 0.066(5) Uani 1 1 d . . .
H6 H 0.9171 0.0550 0.3890 0.080 Uiso 1 1 calc R . .
C11 C 0.813(3) 0.261(5) 0.618(2) 0.106(10) Uani 1 1 d . . .
H11A H 0.8782 0.2046 0.5936 0.127 Uiso 1 1 calc R . .
H11B H 0.8173 0.3762 0.5972 0.127 Uiso 1 1 calc R . .
C12 C 0.804(3) 0.247(5) 0.7396(17) 0.135(10) Uani 1 1 d . . .
H12A H 0.7716 0.3462 0.7665 0.202 Uiso 1 1 calc R . .
H12B H 0.8757 0.2327 0.7683 0.202 Uiso 1 1 calc R . .
H12C H 0.7591 0.1536 0.7572 0.202 Uiso 1 1 calc R . .
C13 C 0.553(3) 0.264(8) 0.610(2) 0.142(15) Uani 1 1 d . . .
H13A H 0.4903 0.2056 0.5828 0.170 Uiso 1 1 calc R . .
H13B H 0.5511 0.2552 0.6843 0.170 Uiso 1 1 calc R . .
C14 C 0.548(5) 0.442(7) 0.579(5) 0.29(4) Uani 1 1 d . . .
H14A H 0.5410 0.5100 0.6394 0.441 Uiso 1 1 calc R . .
H14B H 0.4867 0.4596 0.5351 0.441 Uiso 1 1 calc R . .
H14C H 0.6144 0.4715 0.5438 0.441 Uiso 1 1 calc R . .
C15 C 0.686(2) -0.053(4) 0.619(3) 0.113(10) Uiso 1 1 d . . .
H15A H 0.6943 -0.0391 0.6922 0.135 Uiso 1 1 calc R . .
H15B H 0.6144 -0.1002 0.6070 0.135 Uiso 1 1 calc R . .
C16 C 0.756(6) -0.158(4) 0.590(3) 0.23(3) Uani 1 1 d . . .
H16A H 0.7362 -0.1995 0.5240 0.339 Uiso 1 1 calc R . .
H16B H 0.7582 -0.2471 0.6387 0.339 Uiso 1 1 calc R . .
H16C H 0.8267 -0.1062 0.5867 0.339 Uiso 1 1 calc R . .
C21 C 0.791(2) 0.252(6) 0.144(2) 0.102(9) Uani 1 1 d . . .
H21A H 0.7907 0.3674 0.1652 0.122 Uiso 1 1 calc R . .
H21B H 0.8578 0.2041 0.1714 0.122 Uiso 1 1 calc R . .
C22 C 0.803(3) 0.252(5) 0.0289(17) 0.124(9) Uani 1 1 d . . .
H22A H 0.8192 0.1416 0.0059 0.187 Uiso 1 1 calc R . .
H22B H 0.8606 0.3252 0.0093 0.187 Uiso 1 1 calc R . .
H22C H 0.7352 0.2878 -0.0018 0.187 Uiso 1 1 calc R . .
C23 C 0.686(8) -0.045(6) 0.153(2) 0.33(6) Uani 1 1 d . . .
H23A H 0.6183 -0.0995 0.1731 0.391 Uiso 1 1 calc R . .
H23B H 0.6846 -0.0353 0.0787 0.391 Uiso 1 1 calc R . .
C24 C 0.777(4) -0.149(5) 0.182(4) 0.175(16) Uiso 1 1 d . . .
H24A H 0.8188 -0.0950 0.2346 0.263 Uiso 1 1 calc R . .
H24B H 0.8229 -0.1679 0.1234 0.263 Uiso 1 1 calc R . .
H24C H 0.7502 -0.2529 0.2071 0.263 Uiso 1 1 calc R . .
C25 C 0.582(4) 0.267(10) 0.151(3) 0.20(3) Uani 1 1 d . . .
H25A H 0.5984 0.2735 0.0782 0.245 Uiso 1 1 calc R . .
H25B H 0.5168 0.2000 0.1578 0.245 Uiso 1 1 calc R . .
C26 C 0.554(6) 0.445(6) 0.188(4) 0.27(3) Uani 1 1 d . . .
H26A H 0.5385 0.5136 0.1298 0.408 Uiso 1 1 calc R . .
H26B H 0.6146 0.4895 0.2254 0.408 Uiso 1 1 calc R . .
H26C H 0.4906 0.4404 0.2316 0.408 Uiso 1 1 calc R . .

loop_
_atom_site_aniso_label
_atom_site_aniso_U_11
_atom_site_aniso_U_22
_atom_site_aniso_U_33
_atom_site_aniso_U_23
_atom_site_aniso_U_13
_atom_site_aniso_U_12
Pt1 0.0448(3) 0.0781(4) 0.0608(3) 0.0004(6) 0.0004(2) 0.0045(6)
P11 0.069(7) 0.091(8) 0.077(7) -0.002(3) 0.010(6) -0.001(3)
P12 0.072(7) 0.100(8) 0.046(5) 0.006(3) -0.006(5) -0.001(3)
Cl1 0.064(3) 0.168(6) 0.112(4) 0.000(4) -0.004(3) -0.039(4)
N1 0.050(9) 0.068(9) 0.077(9) 0.003(8) -0.006(7) 0.013(6)
C1 0.037(8) 0.058(9) 0.053(8) 0.006(6) -0.001(6) 0.005(6)
C2 0.081(13) 0.044(9) 0.053(9) 0.003(6) -0.003(8) -0.003(8)
N2 0.093(14) 0.069(11) 0.084(11) -0.003(8) 0.004(9) -0.006(10)
O1 0.179(19) 0.052(8) 0.118(12) -0.006(8) -0.002(12) -0.035(10)
O2 0.132(18) 0.054(8) 0.18(2) 0.002(9) 0.005(14) 0.002(9)
C3 0.081(13) 0.077(11) 0.054(9) -0.003(8) 0.007(8) -0.032(10)
C4 0.29(7) 0.079(15) 0.055(13) 0.005(19) 0.00(3) 0.10(3)
Cl2 0.095(7) 0.143(7) 0.117(6) 0.002(7) 0.001(5) -0.028(6)
C5 0.010(7) 0.089(15) 0.047(9) -0.007(11) 0.002(6) 0.028(8)
C6 0.077(13) 0.053(10) 0.069(10) 0.003(7) -0.005(9) -0.020(8)
C11 0.10(2) 0.12(2) 0.10(2) -0.005(18) -0.030(16) 0.020(16)
C12 0.15(3) 0.19(3) 0.066(13) -0.016(17) -0.018(14) -0.03(2)
C13 0.059(19) 0.30(5) 0.071(17) 0.00(2) 0.017(14) 0.04(2)
C14 0.36(9) 0.26(6) 0.26(6) -0.06(5) -0.06(5) 0.23(7)
C16 0.45(9) 0.11(3) 0.12(3) -0.013(19) -0.06(4) 0.07(4)
C21 0.063(17) 0.16(2) 0.078(16) 0.027(17) -0.016(12) -0.039(17)
C22 0.13(2) 0.18(2) 0.062(12) -0.003(16) -0.007(13) -0.02(2)
C23 0.81(17) 0.13(3) 0.037(13) -0.011(16) -0.01(3) 0.10(6)
C25 0.14(3) 0.40(7) 0.07(2) 0.05(3) 0.02(2) 0.15(4)
C26 0.38(8) 0.16(4) 0.27(6) 0.04(4) -0.09(6) 0.11(5)

loop_
_atom_type_symbol
_atom_type_description
_atom_type_scat_dispersion_real
_atom_type_scat_dispersion_imag
_atom_type_scat_source
C C 0.0033 0.0016 'International Tables Vol C Tables 4.2.6.8 and 6.1.1.4'
H H 0.0000 0.0000 'International Tables Vol C Tables 4.2.6.8 and 6.1.1.4'
N N 0.0061 0.0033 'International Tables Vol C Tables 4.2.6.8 and 6.1.1.4'
O O 0.0106 0.0060 'International Tables Vol C Tables 4.2.6.8 and 6.1.1.4'
P P 0.1023 0.0942 'International Tables Vol C Tables 4.2.6.8 and 6.1.1.4'
Cl Cl 0.1484 0.1585 'International Tables Vol C Tables 4.2.6.8 and 6.1.1.4'
Pt Pt -1.7033 8.3905 'International Tables Vol C Tables 4.2.6.8 and 6.1.1.4'

loop_
_geom_angle_atom_site_label_1
_geom_angle_atom_site_label_2
_geom_angle_atom_site_label_3
_geom_angle
_geom_angle_site_symmetry_1
_geom_angle_site_symmetry_3
_geom_angle_publ_flag
N1 Pt1 P12 91.0(5) . . ?
N1 Pt1 Cl1 176.8(5) . . ?
P12 Pt1 Cl1 90.1(3) . . ?
N1 Pt1 P11 90.0(5) . . ?
P12 Pt1 P11 178.62(15) . . ?
Cl1 Pt1 P11 89.0(3) . . ?
C15 P11 C11 103.0(16) . . ?
C15 P11 C13 105(2) . . ?
C11 P11 C13 112(2) . . ?
C15 P11 Pt1 114.5(11) . . ?
C11 P11 Pt1 113.0(11) . . ?
C13 P11 Pt1 109.7(11) . . ?
C21 P12 C25 98(2) . . ?
C21 P12 C23 103(3) . . ?
C25 P12 C23 107(3) . . ?
C21 P12 Pt1 118.6(11) . . ?
C25 P12 Pt1 114.9(13) . . ?
C23 P12 Pt1 113.9(11) . . ?
C1 N1 Pt1 129.2(12) . . ?
C1 N1 H1 112(7) . . ?
Pt1 N1 H1 117(7) . . ?
N1 C1 C6 121.8(15) . . ?
N1 C1 C2 125.9(15) . . ?
C6 C1 C2 112.2(14) . . ?
C3 C2 N2 116.1(16) . . ?
C3 C2 C1 123.5(14) . . ?
N2 C2 C1 120.4(17) . . ?
O2 N2 O1 119.1(19) . . ?
O2 N2 C2 120.5(18) . . ?
O1 N2 C2 120(2) . . ?
C2 C3 C4 119(2) . . ?
C2 C3 H3 120.7 . . ?
C4 C3 H3 120.8 . . ?
C5 C4 C3 118(3) . . ?
C5 C4 Cl2 127(2) . . ?
C3 C4 Cl2 115(3) . . ?
C4 C5 C6 128(2) . . ?
C4 C5 H5 116.0 . . ?
C6 C5 H5 115.9 . . ?
C5 C6 C1 119.1(15) . . ?
C5 C6 H6 120.5 . . ?
C1 C6 H6 120.5 . . ?
C12 C11 P11 108(2) . . ?
C12 C11 H11A 110.1 . . ?
P11 C11 H11A 110.2 . . ?
C12 C11 H11B 110.1 . . ?
P11 C11 H11B 110.0 . . ?
H11A C11 H11B 108.5 . . ?
C11 C12 H12A 109.5 . . ?
C11 C12 H12B 109.5 . . ?
H12A C12 H12B 109.5 . . ?
C11 C12 H12C 109.4 . . ?
H12A C12 H12C 109.5 . . ?
H12B C12 H12C 109.5 . . ?
C14 C13 P11 111(3) . . ?
C14 C13 H13A 109.5 . . ?
P11 C13 H13A 109.7 . . ?
C14 C13 H13B 109.4 . . ?
P11 C13 H13B 109.4 . . ?
H13A C13 H13B 108.0 . . ?
C13 C14 H14A 112.0 . . ?
C13 C14 H14B 111.8 . . ?
H14A C14 H14B 106.9 . . ?
C13 C14 H14C 112.0 . . ?
H14A C14 H14C 106.9 . . ?
H14B C14 H14C 106.9 . . ?
C16 C15 P11 120(3) . . ?
C16 C15 H15A 107.3 . . ?
P11 C15 H15A 107.4 . . ?
C16 C15 H15B 107.3 . . ?
P11 C15 H15B 107.4 . . ?
H15A C15 H15B 106.9 . . ?
C15 C16 H16A 109.4 . . ?
C15 C16 H16B 109.6 . . ?
H16A C16 H16B 109.5 . . ?
C15 C16 H16C 109.4 . . ?
H16A C16 H16C 109.5 . . ?
H16B C16 H16C 109.5 . . ?
C22 C21 P12 123(2) . . ?
C22 C21 H21A 106.6 . . ?
P12 C21 H21A 106.7 . . ?
C22 C21 H21B 106.3 . . ?
P12 C21 H21B 106.3 . . ?
H21A C21 H21B 106.5 . . ?
C21 C22 H22A 109.6 . . ?
C21 C22 H22B 109.4 . . ?
H22A C22 H22B 109.5 . . ?
C21 C22 H22C 109.4 . . ?
H22A C22 H22C 109.5 . . ?
H22B C22 H22C 109.5 . . ?
C24 C23 P12 115(5) . . ?
C24 C23 H23A 108.3 . . ?
P12 C23 H23A 108.3 . . ?
C24 C23 H23B 108.8 . . ?
P12 C23 H23B 108.5 . . ?
H23A C23 H23B 107.5 . . ?
C23 C24 H24A 109.5 . . ?
C23 C24 H24B 109.2 . . ?
H24A C24 H24B 109.5 . . ?
C23 C24 H24C 109.7 . . ?
H24A C24 H24C 109.5 . . ?
H24B C24 H24C 109.5 . . ?
C26 C25 P12 120(4) . . ?
C26 C25 H25A 107.6 . . ?
P12 C25 H25A 107.4 . . ?
C26 C25 H25B 107.2 . . ?
P12 C25 H25B 106.9 . . ?
H25A C25 H25B 107.0 . . ?
C25 C26 H26A 116.7 . . ?
C25 C26 H26B 116.1 . . ?
H26A C26 H26B 101.7 . . ?
C25 C26 H26C 116.4 . . ?
H26A C26 H26C 101.7 . . ?
H26B C26 H26C 101.9 . . ?

loop_
_geom_bond_atom_site_label_1
_geom_bond_atom_site_label_2
_geom_bond_distance
_geom_bond_site_symmetry_2
_geom_bond_publ_flag
Pt1 N1 2.031(15) . ?
Pt1 P12 2.289(9) . ?
Pt1 Cl1 2.296(6) . ?
Pt1 P11 2.320(12) . ?
P11 C15 1.89(4) . ?
P11 C11 1.90(3) . ?
P11 C13 1.94(3) . ?
P12 C21 1.69(3) . ?
P12 C25 1.70(4) . ?
P12 C23 1.80(4) . ?
N1 C1 1.31(2) . ?
N1 H1 0.97(13) . ?
C1 C6 1.43(2) . ?
C1 C2 1.46(2) . ?
C2 C3 1.31(3) . ?
C2 N2 1.39(2) . ?
N2 O2 1.24(3) . ?
N2 O1 1.26(2) . ?
C3 C4 1.49(3) . ?
C3 H3 0.9300 . ?
C4 C5 1.16(5) . ?
C4 Cl2 1.75(4) . ?
C5 C6 1.41(3) . ?
C5 H5 0.9300 . ?
C6 H6 0.9300 . ?
C11 C12 1.60(4) . ?
C11 H11A 0.9700 . ?
C11 H11B 0.9700 . ?
C12 H12A 0.9600 . ?
C12 H12B 0.9601 . ?
C12 H12C 0.9600 . ?
C13 C14 1.50(8) . ?
C13 H13A 0.9700 . ?
C13 H13B 0.9700 . ?
C14 H14A 0.9849 . ?
C14 H14B 0.9844 . ?
C14 H14C 0.9848 . ?
C15 C16 1.26(5) . ?
C15 H15A 0.9700 . ?
C15 H15B 0.9700 . ?
C16 H16A 0.9600 . ?
C16 H16B 0.9600 . ?
C16 H16C 0.9600 . ?
C21 C22 1.51(3) . ?
C21 H21A 0.9700 . ?
C21 H21B 0.9700 . ?
C22 H22A 0.9600 . ?
C22 H22B 0.9600 . ?
C22 H22C 0.9600 . ?
C23 C24 1.45(8) . ?
C23 H23A 0.9700 . ?
C23 H23B 0.9700 . ?
C24 H24A 0.9600 . ?
C24 H24B 0.9600 . ?
C24 H24C 0.9600 . ?
C25 C26 1.56(8) . ?
C25 H25A 0.9700 . ?
C25 H25B 0.9700 . ?
C26 H26A 1.0340 . ?
C26 H26B 1.0307 . ?
C26 H26C 1.0324 . ?
